data_7049098
loop_
_publ_author_name
'Bresien, Jonas'
'Goicoechea, Jose M.'
'Hinz, Alexander'
'Scharnh\"olz, Moritz T'
'Schulz, Axel'
'Suhrbier, Tim'
'Villinger, Alexander'

_publ_section_title
;
 Increasing steric demand through flexible bulk - primary phosphanes with
 2,6-bis(benzhydryl)phenyl backbones.
;
_journal_issue 11
_journal_name_full 'Dalton transactions (Cambridge, England : 2003)'
_journal_page_first 3786
_journal_page_last 3794
_journal_paper_doi 10.1039/c9dt00399a
_journal_volume 48
_journal_year 2019
_chemical_formula_moiety 'C33 H27 F'
_chemical_formula_sum 'C33 H27 F'
_chemical_formula_weight 442.54
_space_group_crystal_system orthorhombic
_space_group_IT_number 62
_space_group_name_Hall '-P 2ac 2n'
_space_group_name_H-M_alt 'P n m a'
_symmetry_space_group_name_Hall '-P 2ac 2n'
_symmetry_space_group_name_H-M 'P n m a'
_atom_sites_solution_hydrogens geom
_audit_creation_method SHELXL-2014/7
_audit_update_record
;
2019-01-28 deposited with the CCDC.    2019-02-20 downloaded from the CCDC.
;
_cell_angle_alpha 90
_cell_angle_beta 90
_cell_angle_gamma 90
_cell_formula_units_Z 4
_cell_length_a 17.1693(12)
_cell_length_b 24.7652(15)
_cell_length_c 5.5609(4)
_cell_measurement_reflns_used 2583
_cell_measurement_temperature 123(2)
_cell_measurement_theta_max 31.26
_cell_measurement_theta_min 2.51
_cell_volume 2364.5(3)
_computing_cell_refinement 'Bruker Apex V7.51A'
_computing_data_collection 'Bruker Apex V7.51A'
_computing_data_reduction 'Bruker SAINT'
_computing_molecular_graphics 'ORTEP-3v2.01 (Farrugia, 1997)'
_computing_publication_material 'SHELXL-2014/7 (Sheldrick, 2014)'
_computing_structure_refinement 'SHELXL-2014/7 (Sheldrick, 2014)'
_computing_structure_solution 'Bruker SHELXTL'
_diffrn_ambient_temperature 123(2)
_diffrn_measured_fraction_theta_full 0.999
_diffrn_measured_fraction_theta_max 0.997
_diffrn_measurement_device_type 'Bruker Apex Kappa-II-CCD-diffractometer'
_diffrn_measurement_method 'phi and omega scans'
_diffrn_radiation_type MoK\a
_diffrn_radiation_wavelength 0.71073
_diffrn_reflns_av_R_equivalents 0.0676
_diffrn_reflns_av_unetI/netI 0.0508
_diffrn_reflns_Laue_measured_fraction_full 0.999
_diffrn_reflns_Laue_measured_fraction_max 0.997
_diffrn_reflns_limit_h_max 24
_diffrn_reflns_limit_h_min -24
_diffrn_reflns_limit_k_max 29
_diffrn_reflns_limit_k_min -35
_diffrn_reflns_limit_l_max 7
_diffrn_reflns_limit_l_min -8
_diffrn_reflns_number 21181
_diffrn_reflns_point_group_measured_fraction_full 0.999
_diffrn_reflns_point_group_measured_fraction_max 0.997
_diffrn_reflns_theta_full 25.242
_diffrn_reflns_theta_max 30.998
_diffrn_reflns_theta_min 2.887
_diffrn_source 'sealed tube'
_exptl_absorpt_coefficient_mu 0.076
_exptl_absorpt_correction_T_max 0.7464
_exptl_absorpt_correction_T_min 0.6736
_exptl_absorpt_correction_type multi-scan
_exptl_absorpt_process_details '(SADABS; Sheldrick, 2004)'
_exptl_crystal_colour colourless
_exptl_crystal_density_diffrn 1.243
_exptl_crystal_description block
_exptl_crystal_F_000 936
_exptl_crystal_size_max 0.190
_exptl_crystal_size_mid 0.180
_exptl_crystal_size_min 0.070
_refine_diff_density_max 0.317
_refine_diff_density_min -0.236
_refine_diff_density_rms 0.051
_refine_ls_extinction_method none
_refine_ls_goodness_of_fit_ref 1.027
_refine_ls_hydrogen_treatment constr
_refine_ls_matrix_type full
_refine_ls_number_parameters 161
_refine_ls_number_reflns 3831
_refine_ls_number_restraints 0
_refine_ls_restrained_S_all 1.027
_refine_ls_R_factor_all 0.0772
_refine_ls_R_factor_gt 0.0482
_refine_ls_shift/su_max 0.001
_refine_ls_shift/su_mean 0.000
_refine_ls_structure_factor_coef Fsqd
_refine_ls_weighting_details 'w=1/[\s^2^(Fo^2^)+(0.0443P)^2^+0.8786P] where P=(Fo^2^+2Fc^2^)/3'
_refine_ls_weighting_scheme calc
_refine_ls_wR_factor_gt 0.1089
_refine_ls_wR_factor_ref 0.1261
_reflns_Friedel_coverage 0.000
_reflns_number_gt 2695
_reflns_number_total 3831
_reflns_threshold_expression 'I > 2\s(I)'
_cod_data_source_file c9dt00399a2.cif
_cod_data_source_block av_ms455
_cod_depositor_comments 'Adding full bibliography for 7049097--7049105.cif.'
_cod_database_code 7049098
_shelx_shelxl_version_number 2014/7
_shelx_space_group_comment
;
The symmetry employed for this shelxl refinement is uniquely defined
by the following loop, which should always be used as a source of
symmetry information in preference to the above space-group names.
They are only intended as comments.
;
_shelx_estimated_absorpt_t_min 0.986
_shelx_estimated_absorpt_t_max 0.995

loop_
_space_group_symop_operation_xyz
'x, y, z'
'-x+1/2, -y, z+1/2'
'-x, y+1/2, -z'
'x+1/2, -y+1/2, -z+1/2'
'-x, -y, -z'
'x-1/2, y, -z-1/2'
'x, -y-1/2, z'
'-x-1/2, y-1/2, z-1/2'

loop_
_atom_site_label
_atom_site_type_symbol
_atom_site_fract_x
_atom_site_fract_y
_atom_site_fract_z
_atom_site_U_iso_or_equiv
_atom_site_adp_type
_atom_site_occupancy
_atom_site_site_symmetry_order
_atom_site_calc_flag
_atom_site_refinement_flags_posn
_atom_site_refinement_flags_adp
_atom_site_refinement_flags_occupancy
F1 F 0.31053(6) 0.7500 0.6545(2) 0.0239(2) Uani 1 2 d S T P
C1 C 0.24776(10) 0.7500 0.5029(3) 0.0173(3) Uani 1 2 d S T P
C2 C 0.21979(7) 0.70044(4) 0.4266(2) 0.0173(2) Uani 1 1 d . . .
C3 C 0.15738(7) 0.70151(5) 0.2672(2) 0.0195(2) Uani 1 1 d . . .
H3 H 0.1363 0.6683 0.2113 0.023 Uiso 1 1 calc R U .
C4 C 0.12477(10) 0.7500 0.1868(3) 0.0209(4) Uani 1 2 d S T P
C5 C 0.26394(7) 0.64935(4) 0.4947(2) 0.0186(2) Uani 1 1 d . . .
H5 H 0.2784 0.6529 0.6681 0.022 Uiso 1 1 calc R U .
C6 C 0.34013(7) 0.64551(5) 0.3533(2) 0.0202(3) Uani 1 1 d . . .
C7 C 0.35182(8) 0.67347(5) 0.1400(3) 0.0248(3) Uani 1 1 d . . .
H7 H 0.3118 0.6964 0.0804 0.030 Uiso 1 1 calc R U .
C8 C 0.42109(8) 0.66854(6) 0.0120(3) 0.0318(3) Uani 1 1 d . . .
H8 H 0.4282 0.6881 -0.1333 0.038 Uiso 1 1 calc R U .
C9 C 0.47947(8) 0.63526(6) 0.0960(3) 0.0359(4) Uani 1 1 d . . .
H9 H 0.5267 0.6316 0.0085 0.043 Uiso 1 1 calc R U .
C10 C 0.46883(8) 0.60717(6) 0.3086(3) 0.0362(4) Uani 1 1 d . . .
H10 H 0.5089 0.5842 0.3669 0.043 Uiso 1 1 calc R U .
C11 C 0.39981(8) 0.61234(5) 0.4374(3) 0.0269(3) Uani 1 1 d . . .
H11 H 0.3933 0.5931 0.5839 0.032 Uiso 1 1 calc R U .
C12 C 0.21442(7) 0.59847(4) 0.4727(2) 0.0185(2) Uani 1 1 d . . .
C13 C 0.21929(8) 0.56457(5) 0.2743(2) 0.0216(3) Uani 1 1 d . . .
H13 H 0.2539 0.5732 0.1467 0.026 Uiso 1 1 calc R U .
C14 C 0.17378(8) 0.51803(5) 0.2605(3) 0.0247(3) Uani 1 1 d . . .
H14 H 0.1776 0.4952 0.1239 0.030 Uiso 1 1 calc R U .
C15 C 0.12307(8) 0.50497(5) 0.4448(3) 0.0257(3) Uani 1 1 d . . .
H15 H 0.0921 0.4733 0.4353 0.031 Uiso 1 1 calc R U .
C16 C 0.11792(8) 0.53856(5) 0.6434(3) 0.0267(3) Uani 1 1 d . . .
H16 H 0.0832 0.5298 0.7707 0.032 Uiso 1 1 calc R U .
C17 C 0.16323(8) 0.58491(5) 0.6571(2) 0.0231(3) Uani 1 1 d . . .
H17 H 0.1592 0.6077 0.7941 0.028 Uiso 1 1 calc R U .
C18 C 0.05798(12) 0.7500 0.0097(4) 0.0313(5) Uani 1 2 d S T P
H18A H 0.0434 0.7873 -0.0279 0.047 Uiso 0.5 1 calc R U P
H18B H 0.0133 0.7312 0.0803 0.047 Uiso 0.5 1 calc R U P
H18C H 0.0740 0.7315 -0.1380 0.047 Uiso 0.5 1 calc R U P

loop_
_atom_site_aniso_label
_atom_site_aniso_U_11
_atom_site_aniso_U_22
_atom_site_aniso_U_33
_atom_site_aniso_U_23
_atom_site_aniso_U_13
_atom_site_aniso_U_12
F1 0.0263(6) 0.0192(5) 0.0261(6) 0.000 -0.0103(5) 0.000
C1 0.0172(8) 0.0176(7) 0.0172(8) 0.000 -0.0021(6) 0.000
C2 0.0185(6) 0.0143(5) 0.0192(6) 0.0010(4) 0.0019(5) 0.0008(4)
C3 0.0187(6) 0.0153(5) 0.0245(6) -0.0013(5) -0.0001(5) -0.0016(4)
C4 0.0190(8) 0.0170(7) 0.0268(10) 0.000 -0.0037(7) 0.000
C5 0.0221(6) 0.0143(5) 0.0193(6) 0.0004(4) -0.0019(5) 0.0013(4)
C6 0.0194(6) 0.0149(5) 0.0264(6) -0.0038(5) -0.0039(5) -0.0001(4)
C7 0.0233(6) 0.0250(6) 0.0261(7) -0.0021(5) 0.0009(5) 0.0023(5)
C8 0.0279(7) 0.0339(7) 0.0336(8) -0.0080(6) 0.0076(6) -0.0032(6)
C9 0.0210(7) 0.0367(8) 0.0500(10) -0.0183(7) 0.0037(7) -0.0020(6)
C10 0.0210(7) 0.0276(7) 0.0600(11) -0.0117(7) -0.0103(7) 0.0065(5)
C11 0.0241(7) 0.0188(6) 0.0378(8) -0.0022(5) -0.0077(6) 0.0018(5)
C12 0.0208(6) 0.0138(5) 0.0210(6) 0.0015(4) -0.0020(5) 0.0023(4)
C13 0.0251(6) 0.0178(5) 0.0219(6) 0.0004(5) 0.0007(5) 0.0000(5)
C14 0.0295(7) 0.0170(5) 0.0276(7) -0.0025(5) -0.0017(5) 0.0005(5)
C15 0.0265(7) 0.0171(5) 0.0337(8) 0.0023(5) -0.0024(6) -0.0029(5)
C16 0.0260(7) 0.0248(6) 0.0292(7) 0.0061(5) 0.0045(6) -0.0010(5)
C17 0.0272(7) 0.0195(6) 0.0226(6) -0.0003(5) 0.0018(5) 0.0025(5)
C18 0.0275(10) 0.0224(9) 0.0441(13) 0.000 -0.0157(9) 0.000

loop_
_atom_type_symbol
_atom_type_description
_atom_type_scat_dispersion_real
_atom_type_scat_dispersion_imag
_atom_type_scat_source
C C 0.0033 0.0016 'International Tables Vol C Tables 4.2.6.8 and 6.1.1.4'
H H 0.0000 0.0000 'International Tables Vol C Tables 4.2.6.8 and 6.1.1.4'
F F 0.0171 0.0103 'International Tables Vol C Tables 4.2.6.8 and 6.1.1.4'

loop_
_geom_angle_atom_site_label_1
_geom_angle_atom_site_label_2
_geom_angle_atom_site_label_3
_geom_angle
_geom_angle_site_symmetry_1
_geom_angle_site_symmetry_3
F1 C1 C2 117.51(8) . 7_575
F1 C1 C2 117.51(8) . .
C2 C1 C2 124.86(16) 7_575 .
C1 C2 C3 116.46(11) . .
C1 C2 C5 119.20(11) . .
C3 C2 C5 123.90(10) . .
C2 C3 C4 121.91(12) . .
C2 C3 H3 119.0 . .
C4 C3 H3 119.0 . .
C3 C4 C3 118.35(16) 7_575 .
C3 C4 C18 120.80(8) 7_575 .
C3 C4 C18 120.80(8) . .
C2 C5 C12 112.89(10) . .
C2 C5 C6 110.48(10) . .
C12 C5 C6 112.62(10) . .
C2 C5 H5 106.8 . .
C12 C5 H5 106.8 . .
C6 C5 H5 106.8 . .
C7 C6 C11 118.32(13) . .
C7 C6 C5 122.15(11) . .
C11 C6 C5 119.53(12) . .
C6 C7 C8 121.13(13) . .
C6 C7 H7 119.4 . .
C8 C7 H7 119.4 . .
C9 C8 C7 120.03(15) . .
C9 C8 H8 120.0 . .
C7 C8 H8 120.0 . .
C8 C9 C10 119.59(14) . .
C8 C9 H9 120.2 . .
C10 C9 H9 120.2 . .
C9 C10 C11 120.43(14) . .
C9 C10 H10 119.8 . .
C11 C10 H10 119.8 . .
C10 C11 C6 120.51(14) . .
C10 C11 H11 119.7 . .
C6 C11 H11 119.7 . .
C13 C12 C17 118.52(11) . .
C13 C12 C5 121.97(11) . .
C17 C12 C5 119.51(11) . .
C12 C13 C14 120.62(12) . .
C12 C13 H13 119.7 . .
C14 C13 H13 119.7 . .
C15 C14 C13 120.36(12) . .
C15 C14 H14 119.8 . .
C13 C14 H14 119.8 . .
C14 C15 C16 119.37(12) . .
C14 C15 H15 120.3 . .
C16 C15 H15 120.3 . .
C15 C16 C17 120.27(13) . .
C15 C16 H16 119.9 . .
C17 C16 H16 119.9 . .
C16 C17 C12 120.86(12) . .
C16 C17 H17 119.6 . .
C12 C17 H17 119.6 . .
C4 C18 H18A 109.5 . .
C4 C18 H18B 109.5 . .
H18A C18 H18B 109.5 . .
C4 C18 H18C 109.5 . .
H18A C18 H18C 109.5 . .
H18B C18 H18C 109.5 . .

loop_
_geom_bond_atom_site_label_1
_geom_bond_atom_site_label_2
_geom_bond_distance
_geom_bond_site_symmetry_2
F1 C1 1.3682(19) .
C1 C2 1.3846(14) 7_575
C1 C2 1.3846(14) .
C2 C3 1.3912(17) .
C2 C5 1.5227(16) .
C3 C4 1.3983(15) .
C3 H3 0.9500 .
C4 C3 1.3982(15) 7_575
C4 C18 1.511(3) .
C5 C12 1.5249(16) .
C5 C6 1.5291(17) .
C5 H5 1.0000 .
C6 C7 1.3879(19) .
C6 C11 1.3941(17) .
C7 C8 1.3914(19) .
C7 H7 0.9500 .
C8 C9 1.379(2) .
C8 H8 0.9500 .
C9 C10 1.384(2) .
C9 H9 0.9500 .
C10 C11 1.391(2) .
C10 H10 0.9500 .
C11 H11 0.9500 .
C12 C13 1.3892(17) .
C12 C17 1.3915(18) .
C13 C14 1.3945(17) .
C13 H13 0.9500 .
C14 C15 1.383(2) .
C14 H14 0.9500 .
C15 C16 1.385(2) .
C15 H15 0.9500 .
C16 C17 1.3889(18) .
C16 H16 0.9500 .
C17 H17 0.9500 .
C18 H18A 0.9800 .
C18 H18B 0.9800 .
C18 H18C 0.9800 .

loop_
_geom_torsion_atom_site_label_1
_geom_torsion_atom_site_label_2
_geom_torsion_atom_site_label_3
_geom_torsion_atom_site_label_4
_geom_torsion
_geom_torsion_site_symmetry_1
_geom_torsion_site_symmetry_4
F1 C1 C2 C3 -178.19(12) . .
C2 C1 C2 C3 -2.1(3) 7_575 .
F1 C1 C2 C5 -5.6(2) . .
C2 C1 C2 C5 170.54(12) 7_575 .
C1 C2 C3 C4 0.4(2) . .
C5 C2 C3 C4 -171.87(14) . .
C2 C3 C4 C3 1.2(3) . 7_575
C2 C3 C4 C18 178.81(16) . .
C1 C2 C5 C12 161.04(13) . .
C3 C2 C5 C12 -26.94(17) . .
C1 C2 C5 C6 -71.85(16) . .
C3 C2 C5 C6 100.17(14) . .
C2 C5 C6 C7 -20.93(16) . .
C12 C5 C6 C7 106.33(13) . .
C2 C5 C6 C11 160.10(11) . .
C12 C5 C6 C11 -72.64(14) . .
C11 C6 C7 C8 0.24(19) . .
C5 C6 C7 C8 -178.74(12) . .
C6 C7 C8 C9 0.3(2) . .
C7 C8 C9 C10 -0.4(2) . .
C8 C9 C10 C11 0.0(2) . .
C9 C10 C11 C6 0.6(2) . .
C7 C6 C11 C10 -0.65(19) . .
C5 C6 C11 C10 178.36(12) . .
C2 C5 C12 C13 99.50(14) . .
C6 C5 C12 C13 -26.47(16) . .
C2 C5 C12 C17 -81.21(14) . .
C6 C5 C12 C17 152.82(11) . .
C17 C12 C13 C14 0.05(18) . .
C5 C12 C13 C14 179.34(11) . .
C12 C13 C14 C15 0.0(2) . .
C13 C14 C15 C16 -0.1(2) . .
C14 C15 C16 C17 0.1(2) . .
C15 C16 C17 C12 0.0(2) . .
C13 C12 C17 C16 -0.05(19) . .
C5 C12 C17 C16 -179.36(12) . .
